data_1556569
loop_
_publ_author_name
'Zheng, Guijuan'
'Zhou, Junfei'
'Huang, Lang'
'Zhang, Hao'
'Sun, Na'
'Zhang, Hanqi'
'Jin, Pengfei'
'Yue, Mingbo'
'Meng, Lingkui'
'Yao, Guangmin'

_publ_section_title
;
 Antinociceptive Grayanane Diterpenoids from the Leaves of <i>Pieris
 japonica</i>.
;
_journal_issue 12
_journal_name_full 'Journal of natural products'
_journal_page_first 3330
_journal_page_last 3339
_journal_paper_doi 10.1021/acs.jnatprod.9b00569
_journal_volume 82
_journal_year 2019
_chemical_absolute_configuration unk
_chemical_formula_moiety '1.5(H4 O2), 2(C20 H32 O5)'
_chemical_formula_sum 'C40 H70 O13'
_chemical_formula_weight 758.96
_space_group_crystal_system orthorhombic
_space_group_IT_number 18
_space_group_name_Hall 'P 2 2ab'
_space_group_name_H-M_alt 'P 21 21 2'
_atom_sites_solution_hydrogens mixed
_atom_sites_solution_primary dual
_audit_creation_date 2018-06-11
_audit_creation_method
;
Olex2 1.2
(compiled 2018.05.29 svn.r3508 for OlexSys, GUI svn.r5506)
;
_cell_angle_alpha 90
_cell_angle_beta 90
_cell_angle_gamma 90
_cell_formula_units_Z 2
_cell_length_a 22.86913(11)
_cell_length_b 10.48269(4)
_cell_length_c 8.06194(3)
_cell_measurement_reflns_used 42356
_cell_measurement_temperature 100.00(10)
_cell_measurement_theta_max 73.6760
_cell_measurement_theta_min 3.8600
_cell_volume 1932.689(14)
_computing_cell_refinement 'CrysAlisPro 1.171.39.28b (Rigaku OD, 2015)'
_computing_data_collection 'CrysAlisPro 1.171.39.28b (Rigaku OD, 2015)'
_computing_data_reduction 'CrysAlisPro 1.171.39.28b (Rigaku OD, 2015)'
_computing_molecular_graphics 'Olex2 (Dolomanov et al., 2009)'
_computing_publication_material 'Olex2 (Dolomanov et al., 2009)'
_computing_structure_refinement 'ShelXL (Sheldrick, 2015)'
_computing_structure_solution 'ShelXT (Sheldrick, 2015)'
_diffrn_ambient_environment N~2~
_diffrn_ambient_temperature 100.00(10)
_diffrn_detector 'CCD plate'
_diffrn_measured_fraction_theta_full 0.998
_diffrn_measured_fraction_theta_max 0.991
_diffrn_measurement_details
;
List of Runs (angles in degrees, time in seconds):

  # Type    Start    End  Width  t~exp~   \w     \q     \k     \f   Frames
--------------------------------------------------------------------------
  1  \w    -89.00 -54.00   0.50    0.50    --    0.00 -17.00-142.00   70
  2  \w    -47.00  20.00   0.50    0.50    --    0.00 -17.00-142.00  134
  3  \w      7.00  33.00   0.50    0.50    --   94.60 -17.00-142.00   52
  4  \w     39.00  65.00   0.50    0.50    --   94.60 -17.00-142.00   52
  5  \w    -17.00  36.00   0.50    0.50    --    0.00  38.00 120.00  106
  6  \w    -89.00 -21.00   0.50    0.50    --    0.00 -57.00 150.00  136
  7  \w    -22.00  56.00   0.50    0.50    --    0.00  57.00   0.00  156
  8  \w     43.00  89.00   0.50    0.50    --    0.00  38.00 120.00   92
  9  \w     10.00  35.00   0.50    0.50    --    0.00  17.00  26.00   50
 10  \w    -20.00  17.00   0.50    0.50    --    0.00 -82.00-150.00   74
 11  \w     63.00  88.00   0.50    0.50    --    0.00  57.00   0.00   50
 12  \w    -17.00   9.00   0.50    0.50    --    0.00 -57.00 150.00   52
 13  \w    -55.00 -30.00   0.50    0.50    --    0.00 -57.00 -30.00   50
 14  \w    -18.00  19.00   0.50    0.50    --    0.00 -57.00 -30.00   74
 15  \w    -17.00  68.00   0.50    0.50    --    0.00  38.00 -60.00  170
 16  \w      5.00  85.00   0.50    0.50    --   94.60 -82.00-120.00  160
 17  \w    158.00 183.00   0.50    0.50    --   94.60  61.00  90.00   50
 18  \w     90.00 125.00   0.50    0.50    --   94.60 -82.00-120.00   70
 19  \w     69.00  95.00   0.50    0.50    --   94.60  66.00 -25.11   52
 20  \w     71.00  97.00   0.50    0.50    --   94.60  61.00  60.00   52
 21  \w     76.00 175.00   0.50    0.50    --   94.60  45.00 -90.00  198
 22  \w     71.00  96.00   0.50    0.50    --   94.60  61.00  90.00   50
 23  \w     66.00  93.00   0.50    0.50    --   94.60  74.00 -55.99   54
 24  \w    142.00 173.00   0.50    0.50    --   94.60  71.00  32.94   62
 25  \w     70.00 181.00   0.50    0.50    --   94.60  63.00 -52.15  222
 26  \w     71.00  97.00   0.50    0.50    --   94.60  61.00 150.00   52
 27  \w     65.00 125.00   0.50    0.50    --   94.60 -82.00-150.00  120
 28  \w     27.00 105.00   0.50    0.50    --   94.60 -82.00  90.00  156
 29  \w    109.00 184.00   0.50    0.50    --   94.60  61.00 120.00  150
 30  \w     71.00 128.00   0.50    0.50    --   94.60  59.00  46.01  114
 31  \w     68.00  98.00   0.50    0.50    --   94.60  69.00 -73.67   60
 32  \w    104.00 143.00   0.50    0.50    --   94.60  69.00 -73.67   78
 33  \w     71.00  99.00   0.50    0.50    --   94.60  61.00-120.00   56
 34  \w    121.00 147.00   0.50    0.50    --   94.60  61.00-120.00   52
 35  \w     74.00 100.00   0.50    0.50    --   94.60  51.00  87.77   52
 36  \w     67.00  92.00   0.50    0.50    --   94.60  71.00  32.94   50
 37  \w     60.00 125.00   0.50    0.50    --   94.60 -82.00 150.00  130
 38  \w    159.00 184.00   0.50    0.50    --   94.60  66.00  24.57   50
 39  \w    134.00 177.00   0.50    0.50    --   94.60  67.00 116.05   86
 40  \w     69.00  94.00   0.50    0.50    --   94.60  66.00  24.57   50
 41  \w     67.00  92.00   0.50    0.50    --   94.60  72.00-171.04   50
 42  \w     70.00  96.00   0.50    0.50    --   94.60  67.00 116.05   52
 43  \w     45.00 104.00   0.50    0.50    --   94.60 -82.00   0.00  118
 44  \w     75.00 134.00   0.50    0.50    --   94.60  45.00 120.00  118
 45  \w     71.00 100.00   0.50    0.50    --   94.60  60.00 -94.02   58
 46  \w     66.00  91.00   0.50    0.50    --   94.60  75.00 -96.20   50
 47  \w     68.00 147.00   0.50    0.50    --   94.60  70.00-148.40  158
 48  \w      8.00 126.00   0.50    0.50    --   94.60 -82.00 -60.00  236
 49  \w     70.00 168.00   0.50    0.50    --   94.60  63.00  12.87  196
 50  \w     70.00  96.00   0.50    0.50    --   94.60  64.00 155.59   52
 51  \w    120.00 156.00   0.50    0.50    --   94.60  64.00 166.15   72
 52  \w     71.00 184.00   0.50    0.50    --   94.60  61.00 -30.00  226
 53  \w     76.00 102.00   0.50    0.50    --   94.60  42.00 157.68   52
 54  \w     71.00  97.00   0.50    0.50    --   94.60  61.00 120.00   52
 55  \w     71.00  99.00   0.50    0.50    --   94.60  64.00 166.15   56
 56  \w     71.00  96.00   0.50    0.50    --   94.60  61.00-180.00   50
 57  \w     77.00 184.00   0.50    0.50    --   94.60  51.00-158.41  214
 58  \w     75.00 182.00   0.50    0.50    --   94.60  45.00  90.00  214
 59  \w     74.00 128.00   0.50    0.50    --   94.60  49.00 159.59  108
 60  \w     71.00  96.00   0.50    0.50    --   94.60  62.00  -4.13   50
 61  \w    143.00 169.00   0.50    0.50    --   94.60  62.00  -4.13   52
 62  \w     25.00 103.00   0.50    0.50    --   94.60 -82.00  30.00  156
 63  \w     10.00  36.00   0.50    0.50    --   94.60 -82.00   0.00   52
 64  \w      7.00  32.00   0.50    0.50    --   94.60 -82.00 150.00   50
 65  \w    105.00 130.00   0.50    0.50    --   94.60  17.00  26.00   50
 66  \w     74.00 100.00   0.50    0.50    --   94.60  54.00  -0.08   52
 67  \w     75.00 101.00   0.50    0.50    --   94.60  61.00-150.00   52
 68  \w      8.00 104.00   0.50    0.50    --   94.60 -61.00  90.00  192
 69  \w     90.00 115.00   0.50    0.50    --   94.60 -17.00-142.00   50
;
_diffrn_measurement_device 'four-circle diffractometer'
_diffrn_measurement_device_type 'XtaLAB AFC12 (RINC): Kappa single'
_diffrn_measurement_method '\w scans'
_diffrn_orient_matrix_type 'CrysAlisPro convention (1999,Acta A55,543-557)'
_diffrn_orient_matrix_UB_11 -0.0084325000
_diffrn_orient_matrix_UB_12 -0.0586698000
_diffrn_orient_matrix_UB_13 0.1735055000
_diffrn_orient_matrix_UB_21 0.0128028000
_diffrn_orient_matrix_UB_22 -0.1334550000
_diffrn_orient_matrix_UB_23 -0.0714056000
_diffrn_orient_matrix_UB_31 0.0656056000
_diffrn_orient_matrix_UB_32 0.0184004000
_diffrn_orient_matrix_UB_33 0.0362669000
_diffrn_radiation_monochromator graphite
_diffrn_radiation_probe x-ray
_diffrn_radiation_type CuK\a
_diffrn_radiation_wavelength 1.54184
_diffrn_reflns_av_R_equivalents 0.0279
_diffrn_reflns_av_unetI/netI 0.0090
_diffrn_reflns_Laue_measured_fraction_full 0.998
_diffrn_reflns_Laue_measured_fraction_max 0.991
_diffrn_reflns_limit_h_max 27
_diffrn_reflns_limit_h_min -26
_diffrn_reflns_limit_k_max 13
_diffrn_reflns_limit_k_min -13
_diffrn_reflns_limit_l_max 10
_diffrn_reflns_limit_l_min -10
_diffrn_reflns_number 48884
_diffrn_reflns_point_group_measured_fraction_full 0.999
_diffrn_reflns_point_group_measured_fraction_max 0.990
_diffrn_reflns_theta_full 67.684
_diffrn_reflns_theta_max 74.046
_diffrn_reflns_theta_min 4.640
_diffrn_source 'fine-focus sealed X-ray tube'
_diffrn_source_type 'Enhance (Cu) X-ray Source'
_exptl_absorpt_coefficient_mu 0.786
_exptl_absorpt_correction_T_max 1.00000
_exptl_absorpt_correction_T_min 0.81706
_exptl_absorpt_correction_type multi-scan
_exptl_absorpt_process_details
;
CrysAlisPro 1.171.39.28b (Rigaku Oxford Diffraction, 2015)
Empirical absorption correction using spherical harmonics,
 implemented in SCALE3 ABSPACK scaling algorithm.
;
_exptl_crystal_colour 'clear colourless'
_exptl_crystal_colour_lustre clear
_exptl_crystal_colour_primary colourless
_exptl_crystal_density_diffrn 1.304
_exptl_crystal_description block
_exptl_crystal_F_000 828
_exptl_crystal_size_max 0.35
_exptl_crystal_size_mid 0.2
_exptl_crystal_size_min 0.15
_refine_diff_density_max 0.192
_refine_diff_density_min -0.168
_refine_diff_density_rms 0.042
_refine_ls_abs_structure_details
;
 Flack x determined using 1633 quotients [(I+)-(I-)]/[(I+)+(I-)]
 (Parsons, Flack and Wagner, Acta Cryst. B69 (2013) 249-259).
;
_refine_ls_abs_structure_Flack 0.01(2)
_refine_ls_extinction_method none
_refine_ls_goodness_of_fit_ref 1.041
_refine_ls_hydrogen_treatment mixed
_refine_ls_matrix_type full
_refine_ls_number_parameters 266
_refine_ls_number_reflns 3879
_refine_ls_number_restraints 0
_refine_ls_restrained_S_all 1.041
_refine_ls_R_factor_all 0.0259
_refine_ls_R_factor_gt 0.0258
_refine_ls_shift/su_max 0.000
_refine_ls_shift/su_mean 0.000
_refine_ls_structure_factor_coef Fsqd
_refine_ls_weighting_details 'w=1/[\s^2^(Fo^2^)+(0.0439P)^2^+0.4158P] where P=(Fo^2^+2Fc^2^)/3'
_refine_ls_weighting_scheme calc
_refine_ls_wR_factor_gt 0.0688
_refine_ls_wR_factor_ref 0.0688
_reflns_Friedel_coverage 0.733
_reflns_Friedel_fraction_full 1.000
_reflns_Friedel_fraction_max 0.989
_reflns_number_gt 3876
_reflns_number_total 3879
_reflns_threshold_expression 'I > 2\s(I)'
_cod_data_source_file np9b00569_si_005.cif
_cod_data_source_block 20180611_zgj4_49_2
_cod_depositor_comments 'Adding full bibliography for 1556567--1556572.cif.'
_cod_database_code 1556569
_shelx_shelxl_version_number 2018/3
_shelx_space_group_comment
;
The symmetry employed for this shelxl refinement is uniquely defined
by the following loop, which should always be used as a source of
symmetry information in preference to the above space-group names.
They are only intended as comments.
;
_shelx_estimated_absorpt_t_max 0.891
_shelx_estimated_absorpt_t_min 0.771
_reflns_odcompleteness_completeness 99.95
_reflns_odcompleteness_iscentric 1
_reflns_odcompleteness_theta 66.97
_olex2_refinement_description
;
1. Fixed Uiso
 At 1.2 times of:
  All C(H) groups, All C(H,H) groups
 At 1.5 times of:
  All C(H,H,H) groups, All O(H) groups, All O(H,H) groups
2. Others
 Fixed Sof: H00(0.5) H(0.5)
3.a Free rotating group:
 O001(H00,H), O002(H0AA,HA)
3.b Ternary CH refined with riding coordinates:
 C00A(H00A), C00C(H00E), C00D(H00F), C00E(H00G), C00F(H00H), C00G(H00I)
3.c Secondary CH2 refined with riding coordinates:
 C00I(H00M,H00N), C00J(H00O,H00P), C00L(H00T,H00U), C00N(H00X,H00Y), C00O(H00Z,
 HB)
3.d X=CH2 refined with riding coordinates:
 C00M(H00V,H00W)
3.e Idealised Me refined as rotating group:
 C00B(H00B,H00C,H00D), C00H(H00J,H00K,H00L), C00K(H00Q,H00R,H00S)
3.f Idealised tetrahedral OH refined as rotating group:
 O007(H007)
;
_olex2_submission_special_instructions 'No special instructions were received'
_oxdiff_exptl_absorpt_empirical_details
;
Empirical correction (ABSPACK) includes:
- Absorption correction using spherical harmonics
- Frame scaling
;
_oxdiff_exptl_absorpt_empirical_full_max 1.806
_oxdiff_exptl_absorpt_empirical_full_min 0.622

loop_
_space_group_symop_operation_xyz
'x, y, z'
'-x, -y, z'
'-x+1/2, y+1/2, -z'
'x+1/2, -y+1/2, -z'

loop_
_atom_site_label
_atom_site_type_symbol
_atom_site_fract_x
_atom_site_fract_y
_atom_site_fract_z
_atom_site_U_iso_or_equiv
_atom_site_adp_type
_atom_site_occupancy
_atom_site_site_symmetry_order
_atom_site_calc_flag
_atom_site_refinement_flags_posn
_atom_site_refinement_flags_adp
_atom_site_refinement_flags_occupancy
O001 O 0.500000 0.500000 0.56096(19) 0.0159(3) Uani 1 2 d S T P
H00 H 0.525201 0.451943 0.606832 0.024 Uiso 0.5 1 d G . .
H H 0.491411 0.554574 0.635019 0.024 Uiso 0.5 1 d G . .
O002 O 0.56844(5) 0.60588(11) 0.97083(14) 0.0183(2) Uani 1 1 d . . .
H0AA H 0.533597 0.621155 0.940001 0.027 Uiso 1 1 d G . .
HA H 0.566898 0.607191 1.076170 0.027 Uiso 1 1 d G . .
O003 O 0.33700(5) 0.64177(10) 0.81337(13) 0.0134(2) Uani 1 1 d . . .
O004 O 0.15103(5) 0.74822(11) 0.20041(13) 0.0153(2) Uani 1 1 d . . .
O005 O 0.06587(5) 0.86720(11) 0.67789(14) 0.0165(2) Uani 1 1 d . . .
O006 O 0.45901(5) 0.64821(11) 0.82573(14) 0.0163(2) Uani 1 1 d . . .
O007 O 0.24819(5) 0.68676(10) 0.98660(14) 0.0169(2) Uani 1 1 d . . .
H007 H 0.218948 0.699912 1.042930 0.025 Uiso 1 1 calc GR . .
C008 C 0.30782(6) 0.84076(14) 0.55282(18) 0.0117(3) Uani 1 1 d . . .
C009 C 0.20649(6) 0.83821(13) 0.68341(17) 0.0114(3) Uani 1 1 d . . .
C00A C 0.34783(6) 0.85412(14) 0.70212(18) 0.0124(3) Uani 1 1 d . . .
H00A H 0.346545 0.943999 0.735362 0.015 Uiso 1 1 calc R . .
C00B C 0.07201(6) 0.68092(15) 0.50319(19) 0.0172(3) Uani 1 1 d . . .
H00B H 0.053530 0.631056 0.588205 0.026 Uiso 1 1 calc GR . .
H00C H 0.098122 0.627785 0.440580 0.026 Uiso 1 1 calc GR . .
H00D H 0.042732 0.715564 0.430726 0.026 Uiso 1 1 calc GR . .
C00C C 0.27490(6) 0.80592(13) 0.94420(18) 0.0124(3) Uani 1 1 d . . .
H00E H 0.283596 0.850456 1.048195 0.015 Uiso 1 1 calc R . .
C00D C 0.25155(6) 0.76639(13) 0.57326(17) 0.0108(3) Uani 1 1 d . . .
H00F H 0.261798 0.688250 0.633321 0.013 Uiso 1 1 calc R . .
C00E C 0.43941(6) 0.77885(14) 0.83367(19) 0.0150(3) Uani 1 1 d . . .
H00G H 0.472880 0.833643 0.859901 0.018 Uiso 1 1 calc R . .
C00F C 0.13932(6) 0.87898(13) 0.46115(17) 0.0119(3) Uani 1 1 d . . .
H00H H 0.112199 0.938856 0.408275 0.014 Uiso 1 1 calc R . .
C00G C 0.17978(6) 0.81726(13) 0.33154(18) 0.0121(3) Uani 1 1 d . . .
H00I H 0.202669 0.885677 0.280090 0.015 Uiso 1 1 calc R . .
C00H C 0.39592(7) 0.94175(14) 1.02061(19) 0.0171(3) Uani 1 1 d . . .
H00J H 0.427037 0.949794 1.099837 0.026 Uiso 1 1 calc GR . .
H00K H 0.359815 0.968450 1.070485 0.026 Uiso 1 1 calc GR . .
H00L H 0.404119 0.994378 0.925984 0.026 Uiso 1 1 calc GR . .
C00I C 0.18001(6) 0.94874(13) 0.58146(18) 0.0121(3) Uani 1 1 d . . .
H00M H 0.158409 1.007189 0.651787 0.015 Uiso 1 1 calc R . .
H00N H 0.210108 0.995579 0.522471 0.015 Uiso 1 1 calc R . .
C00J C 0.22281(6) 0.72338(13) 0.40912(18) 0.0121(3) Uani 1 1 d . . .
H00O H 0.253557 0.706360 0.329245 0.014 Uiso 1 1 calc R . .
H00P H 0.202459 0.643653 0.429022 0.014 Uiso 1 1 calc R . .
C00K C 0.39576(7) 0.71382(15) 1.11618(19) 0.0168(3) Uani 1 1 d . . .
H00Q H 0.390105 0.626876 1.082379 0.025 Uiso 1 1 calc GR . .
H00R H 0.366483 0.736632 1.196200 0.025 Uiso 1 1 calc GR . .
H00S H 0.433844 0.723006 1.164805 0.025 Uiso 1 1 calc GR . .
C00L C 0.23320(6) 0.89082(13) 0.84462(18) 0.0121(3) Uani 1 1 d . . .
H00T H 0.254041 0.968577 0.817034 0.015 Uiso 1 1 calc R . .
H00U H 0.201198 0.914610 0.917273 0.015 Uiso 1 1 calc R . .
C00M C 0.32308(6) 0.89836(14) 0.41254(19) 0.0150(3) Uani 1 1 d . . .
H00V H 0.298663 0.894133 0.320462 0.018 Uiso 1 1 calc R . .
H00W H 0.358186 0.942908 0.406427 0.018 Uiso 1 1 calc R . .
C00N C 0.41282(6) 0.82211(16) 0.6666(2) 0.0176(3) Uani 1 1 d . . .
H00X H 0.415752 0.754468 0.584931 0.021 Uiso 1 1 calc R . .
H00Y H 0.433179 0.896655 0.624851 0.021 Uiso 1 1 calc R . .
C00O C 0.15331(6) 0.74754(14) 0.70910(18) 0.0125(3) Uani 1 1 d . . .
H00Z H 0.164670 0.659635 0.689785 0.015 Uiso 1 1 calc R . .
HB H 0.138425 0.754940 0.821350 0.015 Uiso 1 1 calc R . .
C00P C 0.39073(6) 0.80127(14) 0.96521(19) 0.0138(3) Uani 1 1 d . . .
C00Q C 0.10634(6) 0.78929(14) 0.58257(18) 0.0129(3) Uani 1 1 d . . .
C00R C 0.33473(6) 0.77516(13) 0.85852(18) 0.0122(3) Uani 1 1 d . . .
H005 H 0.0458(9) 0.908(2) 0.612(3) 0.021(5) Uiso 1 1 d . . .
H006 H 0.4313(13) 0.602(3) 0.849(4) 0.048(8) Uiso 1 1 d . . .
H003 H 0.3090(10) 0.606(2) 0.871(3) 0.027(5) Uiso 1 1 d . . .
H004 H 0.1272(10) 0.798(2) 0.151(3) 0.027(5) Uiso 1 1 d . . .

loop_
_atom_site_aniso_label
_atom_site_aniso_U_11
_atom_site_aniso_U_22
_atom_site_aniso_U_33
_atom_site_aniso_U_23
_atom_site_aniso_U_13
_atom_site_aniso_U_12
O001 0.0146(7) 0.0204(7) 0.0128(7) 0.000 0.000 -0.0021(6)
O002 0.0149(5) 0.0256(6) 0.0143(5) 0.0008(4) -0.0013(4) -0.0003(4)
O003 0.0137(5) 0.0123(5) 0.0141(5) -0.0009(4) 0.0005(4) 0.0012(4)
O004 0.0146(5) 0.0197(5) 0.0115(5) -0.0018(4) -0.0035(4) 0.0025(4)
O005 0.0130(5) 0.0237(5) 0.0127(5) 0.0015(4) 0.0012(4) 0.0069(4)
O006 0.0125(5) 0.0173(5) 0.0191(5) 0.0000(4) 0.0018(4) 0.0023(4)
O007 0.0156(5) 0.0170(5) 0.0180(5) 0.0053(4) 0.0053(4) 0.0023(4)
C008 0.0111(6) 0.0116(6) 0.0125(7) -0.0026(5) 0.0000(5) 0.0029(5)
C009 0.0118(6) 0.0121(6) 0.0103(6) -0.0001(5) 0.0002(5) 0.0007(5)
C00A 0.0107(6) 0.0147(7) 0.0118(6) 0.0003(5) 0.0003(5) 0.0006(5)
C00B 0.0142(7) 0.0205(7) 0.0168(7) 0.0011(6) -0.0021(6) -0.0018(6)
C00C 0.0132(7) 0.0139(7) 0.0100(6) -0.0010(5) 0.0007(5) 0.0006(5)
C00D 0.0107(6) 0.0117(6) 0.0101(6) 0.0004(5) -0.0009(5) 0.0013(5)
C00E 0.0116(6) 0.0173(7) 0.0161(7) 0.0001(6) -0.0003(6) 0.0019(5)
C00F 0.0113(6) 0.0132(6) 0.0111(6) 0.0007(5) -0.0002(5) 0.0025(5)
C00G 0.0120(6) 0.0144(6) 0.0099(6) -0.0003(5) -0.0007(5) 0.0004(5)
C00H 0.0178(7) 0.0185(7) 0.0150(7) -0.0030(6) -0.0034(6) -0.0011(6)
C00I 0.0126(6) 0.0112(6) 0.0125(6) 0.0003(5) 0.0001(6) 0.0020(5)
C00J 0.0121(7) 0.0130(6) 0.0111(6) -0.0013(5) 0.0003(5) 0.0017(5)
C00K 0.0179(7) 0.0197(7) 0.0129(7) 0.0002(6) -0.0025(6) 0.0033(6)
C00L 0.0118(6) 0.0130(6) 0.0116(6) -0.0009(6) 0.0013(5) 0.0018(5)
C00M 0.0140(7) 0.0181(7) 0.0128(6) -0.0002(6) 0.0002(6) -0.0018(6)
C00N 0.0118(7) 0.0253(8) 0.0157(7) 0.0028(6) 0.0005(6) 0.0028(6)
C00O 0.0117(7) 0.0140(7) 0.0118(6) 0.0009(5) 0.0003(5) 0.0007(5)
C00P 0.0118(6) 0.0163(7) 0.0132(6) -0.0008(5) -0.0015(5) 0.0017(5)
C00Q 0.0104(6) 0.0163(6) 0.0120(6) 0.0005(5) 0.0011(5) 0.0020(5)
C00R 0.0120(6) 0.0128(6) 0.0118(6) -0.0009(5) -0.0006(5) 0.0017(5)

loop_
_atom_type_symbol
_atom_type_description
_atom_type_scat_dispersion_real
_atom_type_scat_dispersion_imag
_atom_type_scat_source
C C 0.0181 0.0091 'International Tables Vol C Tables 4.2.6.8 and 6.1.1.4'
H H 0.0000 0.0000 'International Tables Vol C Tables 4.2.6.8 and 6.1.1.4'
O O 0.0492 0.0322 'International Tables Vol C Tables 4.2.6.8 and 6.1.1.4'

loop_
_geom_angle_atom_site_label_1
_geom_angle_atom_site_label_2
_geom_angle_atom_site_label_3
_geom_angle
_geom_angle_site_symmetry_1
_geom_angle_site_symmetry_3
H00 O001 H00 128.4 . 2_665
H00 O001 H 104.5 . .
H00 O001 H 104.5 2_665 2_665
H00 O001 H 30.6 . 2_665
H O001 H00 30.6 . 2_665
H O001 H 90.7 . 2_665
H0AA O002 HA 104.5 . .
C00R O003 H003 104.8(14) . .
C00G O004 H004 109.4(15) . .
C00Q O005 H005 107.9(15) . .
C00E O006 H006 108.3(19) . .
C00C O007 H007 109.5 . .
C00D C008 C00A 118.26(12) . .
C00M C008 C00A 118.33(13) . .
C00M C008 C00D 123.37(13) . .
C00D C009 C00O 107.34(11) . .
C00I C009 C00D 108.62(11) . .
C00I C009 C00O 102.86(11) . .
C00L C009 C00D 113.13(11) . .
C00L C009 C00I 109.66(11) . .
C00L C009 C00O 114.62(11) . .
C008 C00A H00A 106.7 . .
C008 C00A C00N 114.29(12) . .
C008 C00A C00R 118.88(12) . .
C00N C00A H00A 106.7 . .
C00R C00A H00A 106.7 . .
C00R C00A C00N 102.81(12) . .
H00B C00B H00C 109.5 . .
H00B C00B H00D 109.5 . .
H00C C00B H00D 109.5 . .
C00Q C00B H00B 109.5 . .
C00Q C00B H00C 109.5 . .
C00Q C00B H00D 109.5 . .
O007 C00C H00E 107.3 . .
O007 C00C C00L 111.50(11) . .
O007 C00C C00R 107.36(11) . .
C00L C00C H00E 107.3 . .
C00L C00C C00R 115.61(11) . .
C00R C00C H00E 107.3 . .
C008 C00D C009 112.11(11) . .
C008 C00D H00F 106.3 . .
C008 C00D C00J 114.76(12) . .
C009 C00D H00F 106.3 . .
C00J C00D C009 110.40(11) . .
C00J C00D H00F 106.3 . .
O006 C00E H00G 108.9 . .
O006 C00E C00N 111.23(12) . .
O006 C00E C00P 113.34(12) . .
C00N C00E H00G 108.9 . .
C00N C00E C00P 105.55(11) . .
C00P C00E H00G 108.9 . .
C00G C00F H00H 110.8 . .
C00G C00F C00Q 117.75(11) . .
C00I C00F H00H 110.8 . .
C00I C00F C00G 105.42(11) . .
C00I C00F C00Q 100.67(11) . .
C00Q C00F H00H 110.8 . .
O004 C00G C00F 115.82(11) . .
O004 C00G H00I 107.5 . .
O004 C00G C00J 105.74(11) . .
C00F C00G H00I 107.5 . .
C00J C00G C00F 112.38(12) . .
C00J C00G H00I 107.5 . .
H00J C00H H00K 109.5 . .
H00J C00H H00L 109.5 . .
H00K C00H H00L 109.5 . .
C00P C00H H00J 109.5 . .
C00P C00H H00K 109.5 . .
C00P C00H H00L 109.5 . .
C009 C00I H00M 111.3 . .
C009 C00I H00N 111.3 . .
C00F C00I C009 102.55(11) . .
C00F C00I H00M 111.3 . .
C00F C00I H00N 111.3 . .
H00M C00I H00N 109.2 . .
C00D C00J H00O 108.3 . .
C00D C00J H00P 108.3 . .
C00G C00J C00D 115.93(11) . .
C00G C00J H00O 108.3 . .
C00G C00J H00P 108.3 . .
H00O C00J H00P 107.4 . .
H00Q C00K H00R 109.5 . .
H00Q C00K H00S 109.5 . .
H00R C00K H00S 109.5 . .
C00P C00K H00Q 109.5 . .
C00P C00K H00R 109.5 . .
C00P C00K H00S 109.5 . .
C009 C00L H00T 107.6 . .
C009 C00L H00U 107.6 . .
C00C C00L C009 118.80(11) . .
C00C C00L H00T 107.6 . .
C00C C00L H00U 107.6 . .
H00T C00L H00U 107.0 . .
C008 C00M H00V 120.0 . .
C008 C00M H00W 120.0 . .
H00V C00M H00W 120.0 . .
C00A C00N H00X 110.5 . .
C00A C00N H00Y 110.5 . .
C00E C00N C00A 106.25(12) . .
C00E C00N H00X 110.5 . .
C00E C00N H00Y 110.5 . .
H00X C00N H00Y 108.7 . .
C009 C00O H00Z 110.4 . .
C009 C00O HB 110.4 . .
H00Z C00O HB 108.6 . .
C00Q C00O C009 106.40(11) . .
C00Q C00O H00Z 110.4 . .
C00Q C00O HB 110.4 . .
C00E C00P C00R 100.63(11) . .
C00H C00P C00E 106.65(12) . .
C00H C00P C00R 112.85(12) . .
C00K C00P C00E 113.49(12) . .
C00K C00P C00H 109.64(12) . .
C00K C00P C00R 113.20(12) . .
O005 C00Q C00B 108.25(12) . .
O005 C00Q C00F 107.59(11) . .
O005 C00Q C00O 104.64(11) . .
C00B C00Q C00F 115.94(12) . .
C00B C00Q C00O 115.15(12) . .
C00O C00Q C00F 104.48(11) . .
O003 C00R C00A 107.88(11) . .
O003 C00R C00C 109.97(11) . .
O003 C00R C00P 106.12(11) . .
C00A C00R C00C 114.90(11) . .
C00A C00R C00P 101.35(11) . .
C00C C00R C00P 115.85(11) . .

loop_
_geom_bond_atom_site_label_1
_geom_bond_atom_site_label_2
_geom_bond_distance
_geom_bond_site_symmetry_2
O001 H00 0.8501 .
O001 H00 0.85(3) 2_665
O001 H 0.8499 .
O001 H 0.85(5) 2_665
O002 H0AA 0.8499 .
O002 HA 0.8501 .
O003 C00R 1.4459(17) .
O003 H003 0.88(2) .
O004 C00G 1.4400(17) .
O004 H004 0.85(2) .
O005 C00Q 1.4540(17) .
O005 H005 0.82(2) .
O006 C00E 1.4423(18) .
O006 H006 0.82(3) .
O007 H007 0.8200 .
O007 C00C 1.4319(17) .
C008 C00A 1.5184(19) .
C008 C00D 1.5136(19) .
C008 C00M 1.329(2) .
C009 C00D 1.5548(19) .
C009 C00I 1.5442(19) .
C009 C00L 1.5384(19) .
C009 C00O 1.5573(19) .
C00A H00A 0.9800 .
C00A C00N 1.5503(19) .
C00A C00R 1.5378(19) .
C00B H00B 0.9600 .
C00B H00C 0.9600 .
C00B H00D 0.9600 .
C00B C00Q 1.522(2) .
C00C H00E 0.9800 .
C00C C00L 1.5316(19) .
C00C C00R 1.5663(19) .
C00D H00F 0.9800 .
C00D C00J 1.5447(19) .
C00E H00G 0.9800 .
C00E C00N 1.546(2) .
C00E C00P 1.555(2) .
C00F H00H 0.9800 .
C00F C00G 1.5383(18) .
C00F C00I 1.5302(19) .
C00F C00Q 1.5528(19) .
C00G H00I 0.9800 .
C00G C00J 1.5259(19) .
C00H H00J 0.9600 .
C00H H00K 0.9600 .
C00H H00L 0.9600 .
C00H C00P 1.543(2) .
C00I H00M 0.9700 .
C00I H00N 0.9700 .
C00J H00O 0.9700 .
C00J H00P 0.9700 .
C00K H00Q 0.9600 .
C00K H00R 0.9600 .
C00K H00S 0.9600 .
C00K C00P 1.528(2) .
C00L H00T 0.9700 .
C00L H00U 0.9700 .
C00M H00V 0.9300 .
C00M H00W 0.9300 .
C00N H00X 0.9700 .
C00N H00Y 0.9700 .
C00O H00Z 0.9700 .
C00O HB 0.9700 .
C00O C00Q 1.5446(19) .
C00P C00R 1.5668(19) .

loop_
_geom_hbond_atom_site_label_D
_geom_hbond_atom_site_label_H
_geom_hbond_atom_site_label_A
_geom_hbond_distance_DH
_geom_hbond_distance_HA
_geom_hbond_distance_DA
_geom_hbond_angle_DHA
_geom_hbond_site_symmetry_A
_geom_hbond_publ_flag
O001 H00 O006 0.85 2.08 2.8016(16) 141.6 2_665 yes
O001 H O006 0.85 1.97 2.8016(16) 166.2 . yes
O002 H0AA O006 0.85 1.96 2.7979(16) 168.8 . yes
O002 HA O005 0.85 2.00 2.8466(16) 173.0 4_567 yes
O007 H007 O004 0.82 2.07 2.8849(15) 173.3 1_556 yes
O005 H005 O001 0.82(2) 1.99(2) 2.8134(15) 176(2) 3_556 yes
O006 H006 O003 0.82(3) 2.22(3) 2.7927(15) 127(3) . yes
O003 H003 O007 0.88(2) 1.88(2) 2.5096(15) 127.6(19) . yes
O004 H004 O002 0.85(2) 1.95(3) 2.7952(16) 174(2) 4_466 yes
